data_7003563
loop_
_publ_author_name
'Khrustalev, Victor N.'
'Chernov, Oleg V.'
'Aysin, Rinat R.'
'Portnyagin, Ivan A.'
'Nechaev, Mikhail S.'
'Bukalov, Sergey S.'

_publ_section_title
;
 The heteronuclear bonding between heavier Group 14 elements and
 transition metals: a novel trioxystannate--iron complex with an
 unusual stannate fragment
;
_journal_issue 9
_journal_name_full 'Dalton Transactions'
_journal_page_first 1140
_journal_page_last 1143
_journal_paper_doi 10.1039/b717197h
_journal_year 2008
_chemical_formula_moiety 'C32 H60 Fe2 Li2 N6 O14 Sn2'
_chemical_formula_sum 'C32 H60 Fe2 Li2 N6 O14 Sn2'
_chemical_formula_weight 1115.82
_chemical_name_systematic
;
?
;
_space_group_IT_number 2
_symmetry_cell_setting triclinic
_symmetry_space_group_name_Hall '-P 1'
_symmetry_space_group_name_H-M 'P -1'
_atom_sites_solution_hydrogens geom
_atom_sites_solution_primary direct
_atom_sites_solution_secondary difmap
_audit_creation_method SHELXL-97
_cell_angle_alpha 81.678(5)
_cell_angle_beta 75.895(5)
_cell_angle_gamma 66.151(5)
_cell_formula_units_Z 1
_cell_length_a 9.4307(6)
_cell_length_b 11.2826(7)
_cell_length_c 11.9436(8)
_cell_measurement_reflns_used 8585
_cell_measurement_temperature 100.0(2)
_cell_measurement_theta_max 30.6
_cell_measurement_theta_min 2.4
_cell_volume 1125.75(13)
_computing_cell_refinement 'SAINTPlus, v. 6.2 (Bruker, 2001)'
_computing_data_collection 'APEX2 (Bruker, 2005)'
_computing_data_reduction 'SAINTPlus, v. 6.2 (Bruker, 2001)'
_computing_molecular_graphics 'SHELXTL, v. 6.12 (Sheldrick, 2001)'
_computing_publication_material 'SHELXTL, v. 6.12 (Sheldrick, 2001)'
_computing_structure_refinement 'SHELXTL, v. 6.12 (Sheldrick, 2001)'
_computing_structure_solution 'SHELXTL, v. 6.12 (Sheldrick, 2001)'
_diffrn_ambient_temperature 100.0(2)
_diffrn_measured_fraction_theta_full 0.991
_diffrn_measured_fraction_theta_max 0.991
_diffrn_measurement_device_type 'Bruker SMART APEX II CCD area detector'
_diffrn_measurement_method 'phi and omega scans'
_diffrn_radiation_monochromator graphite
_diffrn_radiation_source 'fine-focus sealed tube'
_diffrn_radiation_type MoK\a
_diffrn_radiation_wavelength 0.71073
_diffrn_reflns_av_R_equivalents 0.0216
_diffrn_reflns_av_sigmaI/netI 0.0292
_diffrn_reflns_limit_h_max 13
_diffrn_reflns_limit_h_min -13
_diffrn_reflns_limit_k_max 16
_diffrn_reflns_limit_k_min -16
_diffrn_reflns_limit_l_max 17
_diffrn_reflns_limit_l_min -17
_diffrn_reflns_number 15299
_diffrn_reflns_theta_full 30.60
_diffrn_reflns_theta_max 30.60
_diffrn_reflns_theta_min 1.76
_exptl_absorpt_coefficient_mu 1.793
_exptl_absorpt_correction_T_max 0.841
_exptl_absorpt_correction_T_min 0.663
_exptl_absorpt_correction_type multi-scan
_exptl_absorpt_process_details 'SADABS (Sheldrick, 2003)'
_exptl_crystal_colour light-yellow
_exptl_crystal_density_diffrn 1.646
_exptl_crystal_density_meas ?
_exptl_crystal_density_method .
_exptl_crystal_description prism
_exptl_crystal_F_000 564
_exptl_crystal_size_max 0.25
_exptl_crystal_size_mid 0.18
_exptl_crystal_size_min 0.10
_refine_diff_density_max 0.865
_refine_diff_density_min -0.738
_refine_diff_density_rms 0.075
_refine_ls_extinction_method none
_refine_ls_goodness_of_fit_ref 1.002
_refine_ls_hydrogen_treatment constr
_refine_ls_matrix_type full
_refine_ls_number_parameters 262
_refine_ls_number_reflns 6861
_refine_ls_number_restraints 0
_refine_ls_restrained_S_all 1.002
_refine_ls_R_factor_all 0.0241
_refine_ls_R_factor_gt 0.0208
_refine_ls_shift/su_max 0.002
_refine_ls_shift/su_mean 0.000
_refine_ls_structure_factor_coef Fsqd
_refine_ls_weighting_details 'calc w=1/[\s^2^(Fo^2^)+(0.0200P)^2^+0.3500P] where P=(Fo^2^+2Fc^2^)/3'
_refine_ls_weighting_scheme calc
_refine_ls_wR_factor_gt 0.0461
_refine_ls_wR_factor_ref 0.0475
_reflns_number_gt 6296
_reflns_number_total 6861
_reflns_threshold_expression I>2\s(I)
_cod_data_source_file b717197h.txt
_cod_data_source_block FeSnLi
_cod_depositor_comments
;
The following automatic conversions were performed:
'_symmetry_cell_setting' value 'Triclinic' changed to 'triclinic'
according to '/home/saulius/struct/CIF-dictionaries/cif_core.dic'
dictionary named 'cif_core.dic' version 2.4.1 from
2010-06-29.

'_exptl_absorpt_correction_type' value 'Multi-scan' changed
to 'multi-scan' according to
'/home/saulius/struct/CIF-dictionaries/cif_core.dic' dictionary named
'cif_core.dic' version 2.4.1 from 2010-06-29.

Automatic conversion script
Id: cif_fix_enum 1527 2010-12-29 10:47:43Z saulius 
;
_cod_database_code 7003563

loop_
_symmetry_equiv_pos_as_xyz
'x, y, z'
'-x, -y, -z'

loop_
_atom_site_label
_atom_site_type_symbol
_atom_site_fract_x
_atom_site_fract_y
_atom_site_fract_z
_atom_site_U_iso_or_equiv
_atom_site_adp_type
_atom_site_occupancy
_atom_site_symmetry_multiplicity
_atom_site_calc_flag
_atom_site_refinement_flags
_atom_site_disorder_assembly
_atom_site_disorder_group
Sn1 Sn 0.508360(11) 0.166344(9) 0.299122(8) 0.01125(3) Uani 1 1 d . . .
Fe1 Fe 0.67073(2) 0.27860(2) 0.164036(17) 0.01352(4) Uani 1 1 d . . .
O1 O 0.47600(13) 0.00207(10) 0.29059(9) 0.0154(2) Uani 1 1 d . . .
O2 O 0.33155(12) 0.24419(9) 0.43382(9) 0.01399(19) Uani 1 1 d . . .
O3 O 0.62137(12) 0.04397(10) 0.42798(8) 0.01363(19) Uani 1 1 d . . .
O4 O 0.39636(15) 0.52268(12) 0.14698(12) 0.0307(3) Uani 1 1 d . . .
O5 O 0.76975(17) 0.05565(13) 0.02123(12) 0.0339(3) Uani 1 1 d . . .
O6 O 0.82354(14) 0.29019(11) 0.34602(10) 0.0238(2) Uani 1 1 d . . .
O7 O 0.87993(16) 0.38748(13) 0.00266(11) 0.0300(3) Uani 1 1 d . . .
N1 N 0.28098(15) 0.23293(12) 0.18762(11) 0.0158(2) Uani 1 1 d . . .
N2 N 0.37145(15) 0.30494(12) 0.64466(11) 0.0165(2) Uani 1 1 d . . .
N3 N 0.94883(15) -0.16726(12) 0.33586(11) 0.0174(2) Uani 1 1 d . . .
C1 C 0.37262(19) -0.00328(15) 0.22522(14) 0.0206(3) Uani 1 1 d . . .
H1A H 0.3364 -0.0745 0.2579 0.025 Uiso 1 1 calc R . .
H1B H 0.4306 -0.0226 0.1447 0.025 Uiso 1 1 calc R . .
C2 C 0.22990(18) 0.12346(15) 0.22520(14) 0.0184(3) Uani 1 1 d . . .
H2A H 0.1658 0.1197 0.1724 0.022 Uiso 1 1 calc R . .
H2B H 0.1630 0.1367 0.3039 0.022 Uiso 1 1 calc R . .
C3 C 0.14656(18) 0.35591(15) 0.21934(14) 0.0208(3) Uani 1 1 d . . .
H3A H 0.1073 0.3543 0.3032 0.031 Uiso 1 1 calc R . .
H3B H 0.0616 0.3669 0.1803 0.031 Uiso 1 1 calc R . .
H3C H 0.1814 0.4283 0.1956 0.031 Uiso 1 1 calc R . .
C4 C 0.3374(2) 0.23666(18) 0.06115(13) 0.0248(3) Uani 1 1 d . . .
H4A H 0.3704 0.3100 0.0372 0.037 Uiso 1 1 calc R . .
H4B H 0.2518 0.2468 0.0232 0.037 Uiso 1 1 calc R . .
H4C H 0.4276 0.1556 0.0390 0.037 Uiso 1 1 calc R . .
C5 C 0.28319(19) 0.37607(14) 0.45812(13) 0.0186(3) Uani 1 1 d . . .
H5A H 0.1901 0.4304 0.4239 0.022 Uiso 1 1 calc R . .
H5B H 0.3699 0.4065 0.4232 0.022 Uiso 1 1 calc R . .
C6 C 0.24124(18) 0.38959(14) 0.58740(13) 0.0179(3) Uani 1 1 d . . .
H6A H 0.2134 0.4809 0.6032 0.022 Uiso 1 1 calc R . .
H6B H 0.1470 0.3681 0.6204 0.022 Uiso 1 1 calc R . .
C7 C 0.5019(2) 0.35058(16) 0.61600(16) 0.0241(3) Uani 1 1 d . . .
H7A H 0.5420 0.3505 0.5322 0.036 Uiso 1 1 calc R . .
H7B H 0.5873 0.2928 0.6549 0.036 Uiso 1 1 calc R . .
H7C H 0.4636 0.4389 0.6417 0.036 Uiso 1 1 calc R . .
C8 C 0.3116(2) 0.30601(17) 0.77011(14) 0.0263(3) Uani 1 1 d . . .
H8A H 0.2241 0.2759 0.7897 0.039 Uiso 1 1 calc R . .
H8B H 0.2738 0.3945 0.7952 0.039 Uiso 1 1 calc R . .
H8C H 0.3969 0.2484 0.8092 0.039 Uiso 1 1 calc R . .
C9 C 0.77026(17) 0.02553(14) 0.45134(13) 0.0156(3) Uani 1 1 d . . .
H9A H 0.7875 -0.0332 0.5212 0.019 Uiso 1 1 calc R . .
H9B H 0.7664 0.1101 0.4687 0.019 Uiso 1 1 calc R . .
C10 C 0.91065(17) -0.03093(14) 0.35260(13) 0.0165(3) Uani 1 1 d . . .
H10A H 0.8870 0.0207 0.2802 0.020 Uiso 1 1 calc R . .
H10B H 1.0046 -0.0228 0.3682 0.020 Uiso 1 1 calc R . .
C11 C 1.03300(19) -0.25035(15) 0.42417(15) 0.0218(3) Uani 1 1 d . . .
H11A H 0.9665 -0.2271 0.5010 0.033 Uiso 1 1 calc R . .
H11B H 1.1320 -0.2383 0.4177 0.033 Uiso 1 1 calc R . .
H11C H 1.0568 -0.3413 0.4130 0.033 Uiso 1 1 calc R . .
C12 C 1.0485(2) -0.20182(18) 0.22137(15) 0.0289(4) Uani 1 1 d . . .
H12A H 1.0743 -0.2932 0.2106 0.043 Uiso 1 1 calc R . .
H12B H 1.1465 -0.1881 0.2147 0.043 Uiso 1 1 calc R . .
H12C H 0.9916 -0.1473 0.1621 0.043 Uiso 1 1 calc R . .
C13 C 0.49932(19) 0.42377(16) 0.15456(14) 0.0203(3) Uani 1 1 d . . .
C14 C 0.7297(2) 0.14235(16) 0.07814(14) 0.0216(3) Uani 1 1 d . . .
C15 C 0.76116(18) 0.28123(14) 0.27758(13) 0.0166(3) Uani 1 1 d . . .
C16 C 0.79726(19) 0.34448(16) 0.06424(13) 0.0201(3) Uani 1 1 d . . .
Li1 Li 0.5727(3) -0.1139(2) 0.4267(2) 0.0179(5) Uani 1 1 d . . .

loop_
_atom_site_aniso_label
_atom_site_aniso_U_11
_atom_site_aniso_U_22
_atom_site_aniso_U_33
_atom_site_aniso_U_23
_atom_site_aniso_U_13
_atom_site_aniso_U_12
Sn1 0.01296(5) 0.01053(5) 0.00978(5) 0.00078(3) -0.00202(3) -0.00463(3)
Fe1 0.01530(10) 0.01407(9) 0.01176(9) 0.00222(7) -0.00280(7) -0.00716(8)
O1 0.0202(5) 0.0129(5) 0.0155(5) 0.0001(4) -0.0067(4) -0.0071(4)
O2 0.0168(5) 0.0097(4) 0.0137(5) -0.0017(4) -0.0017(4) -0.0039(4)
O3 0.0124(4) 0.0147(5) 0.0138(5) 0.0024(4) -0.0037(4) -0.0057(4)
O4 0.0258(6) 0.0218(6) 0.0406(8) 0.0065(5) -0.0124(6) -0.0046(5)
O5 0.0437(8) 0.0324(7) 0.0268(7) -0.0122(5) 0.0051(6) -0.0193(6)
O6 0.0296(6) 0.0237(6) 0.0235(6) 0.0024(5) -0.0115(5) -0.0134(5)
O7 0.0368(7) 0.0413(7) 0.0217(6) 0.0046(5) -0.0033(5) -0.0284(6)
N1 0.0175(6) 0.0179(6) 0.0131(6) 0.0012(4) -0.0038(5) -0.0081(5)
N2 0.0198(6) 0.0160(6) 0.0128(6) -0.0017(4) -0.0022(5) -0.0065(5)
N3 0.0170(6) 0.0159(6) 0.0170(6) -0.0010(5) -0.0034(5) -0.0039(5)
C1 0.0234(8) 0.0187(7) 0.0227(8) -0.0038(6) -0.0090(6) -0.0080(6)
C2 0.0203(7) 0.0195(7) 0.0188(7) 0.0003(6) -0.0069(6) -0.0099(6)
C3 0.0184(7) 0.0183(7) 0.0248(8) 0.0023(6) -0.0074(6) -0.0054(6)
C4 0.0269(8) 0.0381(9) 0.0134(7) 0.0025(6) -0.0052(6) -0.0171(7)
C5 0.0257(8) 0.0101(6) 0.0185(7) -0.0002(5) -0.0072(6) -0.0040(6)
C6 0.0198(7) 0.0136(6) 0.0183(7) -0.0047(5) -0.0032(6) -0.0033(5)
C7 0.0212(8) 0.0227(8) 0.0307(9) -0.0025(7) -0.0061(6) -0.0100(6)
C8 0.0326(9) 0.0261(8) 0.0142(7) -0.0042(6) -0.0019(6) -0.0058(7)
C9 0.0154(6) 0.0164(6) 0.0154(6) -0.0003(5) -0.0045(5) -0.0059(5)
C10 0.0150(6) 0.0154(6) 0.0183(7) 0.0017(5) -0.0027(5) -0.0064(5)
C11 0.0206(7) 0.0172(7) 0.0256(8) 0.0025(6) -0.0091(6) -0.0038(6)
C12 0.0285(9) 0.0286(9) 0.0219(8) -0.0066(7) 0.0000(7) -0.0043(7)
C13 0.0226(7) 0.0223(7) 0.0192(7) 0.0041(6) -0.0060(6) -0.0125(6)
C14 0.0236(8) 0.0244(8) 0.0174(7) 0.0018(6) -0.0013(6) -0.0126(6)
C15 0.0172(7) 0.0129(6) 0.0184(7) 0.0017(5) -0.0020(5) -0.0061(5)
C16 0.0248(8) 0.0225(7) 0.0161(7) 0.0010(6) -0.0063(6) -0.0118(6)
Li1 0.0241(13) 0.0148(12) 0.0151(12) -0.0001(9) -0.0042(10) -0.0078(10)

loop_
_atom_type_symbol
_atom_type_description
_atom_type_scat_dispersion_real
_atom_type_scat_dispersion_imag
_atom_type_scat_source
C C 0.0033 0.0016 'International Tables Vol C Tables 4.2.6.8 and 6.1.1.4'
H H 0.0000 0.0000 'International Tables Vol C Tables 4.2.6.8 and 6.1.1.4'
N N 0.0061 0.0033 'International Tables Vol C Tables 4.2.6.8 and 6.1.1.4'
O O 0.0106 0.0060 'International Tables Vol C Tables 4.2.6.8 and 6.1.1.4'
Fe Fe 0.3463 0.8444 'International Tables Vol C Tables 4.2.6.8 and 6.1.1.4'
Sn Sn -0.6537 1.4246 'International Tables Vol C Tables 4.2.6.8 and 6.1.1.4'
Li Li -0.0003 0.0001 'International Tables Vol C Tables 4.2.6.8 and 6.1.1.4'

loop_
_geom_angle_atom_site_label_1
_geom_angle_atom_site_label_2
_geom_angle_atom_site_label_3
_geom_angle
_geom_angle_site_symmetry_1
_geom_angle_site_symmetry_3
_geom_angle_publ_flag
O2 Sn1 O1 99.42(4) . . ?
O2 Sn1 O3 83.72(4) . . ?
O1 Sn1 O3 77.51(4) . . ?
O2 Sn1 Fe1 126.33(3) . . ?
O1 Sn1 Fe1 133.00(3) . . ?
O3 Sn1 Fe1 114.02(3) . . ?
O2 Sn1 N1 84.17(4) . . ?
O1 Sn1 N1 74.37(4) . . ?
O3 Sn1 N1 147.00(4) . . ?
Fe1 Sn1 N1 97.83(3) . . ?
C15 Fe1 C16 90.34(7) . . ?
C15 Fe1 C13 111.66(7) . . ?
C16 Fe1 C13 92.35(7) . . ?
C15 Fe1 C14 124.84(7) . . ?
C16 Fe1 C14 92.43(7) . . ?
C13 Fe1 C14 123.22(7) . . ?
C15 Fe1 Sn1 90.29(5) . . ?
C16 Fe1 Sn1 175.01(5) . . ?
C13 Fe1 Sn1 92.02(5) . . ?
C14 Fe1 Sn1 83.15(5) . . ?
C1 O1 Sn1 122.24(9) . . ?
C1 O1 Li1 133.18(12) . . ?
Sn1 O1 Li1 102.40(8) . . ?
C5 O2 Sn1 120.58(9) . . ?
C5 O2 Li1 111.41(11) . 2_656 ?
Sn1 O2 Li1 99.78(8) . 2_656 ?
C9 O3 Li1 118.26(11) . . ?
C9 O3 Sn1 127.89(8) . . ?
Li1 O3 Sn1 101.80(9) . . ?
C9 O3 Li1 112.91(11) . 2_656 ?
Li1 O3 Li1 90.77(11) . 2_656 ?
Sn1 O3 Li1 97.43(8) . 2_656 ?
C3 N1 C2 109.65(12) . . ?
C3 N1 C4 108.71(12) . . ?
C2 N1 C4 110.24(12) . . ?
C3 N1 Sn1 115.65(9) . . ?
C2 N1 Sn1 99.63(8) . . ?
C4 N1 Sn1 112.60(9) . . ?
C8 N2 C7 109.14(13) . . ?
C8 N2 C6 108.74(12) . . ?
C7 N2 C6 110.83(12) . . ?
C8 N2 Li1 112.58(12) . 2_656 ?
C7 N2 Li1 114.92(12) . 2_656 ?
C6 N2 Li1 100.23(11) . 2_656 ?
C12 N3 C11 109.35(13) . . ?
C12 N3 C10 109.67(13) . . ?
C11 N3 C10 110.01(12) . . ?
O1 C1 C2 111.63(12) . . ?
O1 C1 H1A 109.3 . . ?
C2 C1 H1A 109.3 . . ?
O1 C1 H1B 109.3 . . ?
C2 C1 H1B 109.3 . . ?
H1A C1 H1B 108.0 . . ?
N1 C2 C1 110.37(13) . . ?
N1 C2 H2A 109.6 . . ?
C1 C2 H2A 109.6 . . ?
N1 C2 H2B 109.6 . . ?
C1 C2 H2B 109.6 . . ?
H2A C2 H2B 108.1 . . ?
N1 C3 H3A 109.5 . . ?
N1 C3 H3B 109.5 . . ?
H3A C3 H3B 109.5 . . ?
N1 C3 H3C 109.5 . . ?
H3A C3 H3C 109.5 . . ?
H3B C3 H3C 109.5 . . ?
N1 C4 H4A 109.5 . . ?
N1 C4 H4B 109.5 . . ?
H4A C4 H4B 109.5 . . ?
N1 C4 H4C 109.5 . . ?
H4A C4 H4C 109.5 . . ?
H4B C4 H4C 109.5 . . ?
O2 C5 C6 109.83(12) . . ?
O2 C5 H5A 109.7 . . ?
C6 C5 H5A 109.7 . . ?
O2 C5 H5B 109.7 . . ?
C6 C5 H5B 109.7 . . ?
H5A C5 H5B 108.2 . . ?
N2 C6 C5 112.52(12) . . ?
N2 C6 H6A 109.1 . . ?
C5 C6 H6A 109.1 . . ?
N2 C6 H6B 109.1 . . ?
C5 C6 H6B 109.1 . . ?
H6A C6 H6B 107.8 . . ?
N2 C7 H7A 109.5 . . ?
N2 C7 H7B 109.5 . . ?
H7A C7 H7B 109.5 . . ?
N2 C7 H7C 109.5 . . ?
H7A C7 H7C 109.5 . . ?
H7B C7 H7C 109.5 . . ?
N2 C8 H8A 109.5 . . ?
N2 C8 H8B 109.5 . . ?
H8A C8 H8B 109.5 . . ?
N2 C8 H8C 109.5 . . ?
H8A C8 H8C 109.5 . . ?
H8B C8 H8C 109.5 . . ?
O3 C9 C10 114.07(12) . . ?
O3 C9 H9A 108.7 . . ?
C10 C9 H9A 108.7 . . ?
O3 C9 H9B 108.7 . . ?
C10 C9 H9B 108.7 . . ?
H9A C9 H9B 107.6 . . ?
N3 C10 C9 113.49(12) . . ?
N3 C10 H10A 108.9 . . ?
C9 C10 H10A 108.9 . . ?
N3 C10 H10B 108.9 . . ?
C9 C10 H10B 108.9 . . ?
H10A C10 H10B 107.7 . . ?
N3 C11 H11A 109.5 . . ?
N3 C11 H11B 109.5 . . ?
H11A C11 H11B 109.5 . . ?
N3 C11 H11C 109.5 . . ?
H11A C11 H11C 109.5 . . ?
H11B C11 H11C 109.5 . . ?
N3 C12 H12A 109.5 . . ?
N3 C12 H12B 109.5 . . ?
H12A C12 H12B 109.5 . . ?
N3 C12 H12C 109.5 . . ?
H12A C12 H12C 109.5 . . ?
H12B C12 H12C 109.5 . . ?
O4 C13 Fe1 174.67(14) . . ?
O5 C14 Fe1 178.59(15) . . ?
O6 C15 Fe1 174.65(13) . . ?
O7 C16 Fe1 178.07(14) . . ?
O3 Li1 O1 77.98(10) . . ?
O3 Li1 O3 89.23(11) . 2_656 ?
O1 Li1 O3 101.51(12) . 2_656 ?
O3 Li1 O2 105.71(12) . 2_656 ?
O1 Li1 O2 176.31(15) . 2_656 ?
O3 Li1 O2 78.73(9) 2_656 2_656 ?
O3 Li1 N2 150.81(15) . 2_656 ?
O1 Li1 N2 96.36(11) . 2_656 ?
O3 Li1 N2 119.90(13) 2_656 2_656 ?
O2 Li1 N2 80.41(9) 2_656 2_656 ?

loop_
_geom_bond_atom_site_label_1
_geom_bond_atom_site_label_2
_geom_bond_distance
_geom_bond_site_symmetry_2
_geom_bond_publ_flag
Sn1 O2 2.0143(10) . ?
Sn1 O1 2.0164(10) . ?
Sn1 O3 2.0988(10) . ?
Sn1 Fe1 2.5149(2) . ?
Sn1 N1 2.5953(12) . ?
Fe1 C15 1.7785(16) . ?
Fe1 C16 1.7789(16) . ?
Fe1 C13 1.7897(16) . ?
Fe1 C14 1.7921(17) . ?
O1 C1 1.4128(18) . ?
O1 Li1 2.080(3) . ?
O2 C5 1.4205(17) . ?
O2 Li1 2.169(3) 2_656 ?
O3 C9 1.4250(17) . ?
O3 Li1 2.015(3) . ?
O3 Li1 2.160(3) 2_656 ?
O4 C13 1.155(2) . ?
O5 C14 1.153(2) . ?
O6 C15 1.1537(19) . ?
O7 C16 1.1434(19) . ?
N1 C3 1.474(2) . ?
N1 C2 1.4745(19) . ?
N1 C4 1.475(2) . ?
N2 C8 1.467(2) . ?
N2 C7 1.467(2) . ?
N2 C6 1.4696(19) . ?
N2 Li1 2.245(3) 2_656 ?
N3 C12 1.462(2) . ?
N3 C11 1.463(2) . ?
N3 C10 1.4635(19) . ?
C1 C2 1.517(2) . ?
C1 H1A 0.9900 . ?
C1 H1B 0.9900 . ?
C2 H2A 0.9900 . ?
C2 H2B 0.9900 . ?
C3 H3A 0.9800 . ?
C3 H3B 0.9800 . ?
C3 H3C 0.9800 . ?
C4 H4A 0.9800 . ?
C4 H4B 0.9800 . ?
C4 H4C 0.9800 . ?
C5 C6 1.512(2) . ?
C5 H5A 0.9900 . ?
C5 H5B 0.9900 . ?
C6 H6A 0.9900 . ?
C6 H6B 0.9900 . ?
C7 H7A 0.9800 . ?
C7 H7B 0.9800 . ?
C7 H7C 0.9800 . ?
C8 H8A 0.9800 . ?
C8 H8B 0.9800 . ?
C8 H8C 0.9800 . ?
C9 C10 1.524(2) . ?
C9 H9A 0.9900 . ?
C9 H9B 0.9900 . ?
C10 H10A 0.9900 . ?
C10 H10B 0.9900 . ?
C11 H11A 0.9800 . ?
C11 H11B 0.9800 . ?
C11 H11C 0.9800 . ?
C12 H12A 0.9800 . ?
C12 H12B 0.9800 . ?
C12 H12C 0.9800 . ?
Li1 Li1 2.974(5) 2_656 ?
Sn1 Li1 3.193(3) . ?
Sn1 Li1 3.201(3) 2_656 ?

loop_
_geom_torsion_atom_site_label_1
_geom_torsion_atom_site_label_2
_geom_torsion_atom_site_label_3
_geom_torsion_atom_site_label_4
_geom_torsion
_geom_torsion_site_symmetry_1
_geom_torsion_site_symmetry_2
_geom_torsion_site_symmetry_3
_geom_torsion_site_symmetry_4
_geom_torsion_publ_flag
O2 Sn1 Fe1 C15 68.84(6) . . . . ?
O1 Sn1 Fe1 C15 -126.76(6) . . . . ?
O3 Sn1 Fe1 C15 -31.49(6) . . . . ?
N1 Sn1 Fe1 C15 157.34(6) . . . . ?
O2 Sn1 Fe1 C13 -42.85(6) . . . . ?
O1 Sn1 Fe1 C13 121.55(7) . . . . ?
O3 Sn1 Fe1 C13 -143.18(6) . . . . ?
N1 Sn1 Fe1 C13 45.65(6) . . . . ?
O2 Sn1 Fe1 C14 -166.08(7) . . . . ?
O1 Sn1 Fe1 C14 -1.67(7) . . . . ?
O3 Sn1 Fe1 C14 93.60(6) . . . . ?
N1 Sn1 Fe1 C14 -77.57(6) . . . . ?
O2 Sn1 O1 C1 88.04(11) . . . . ?
O3 Sn1 O1 C1 169.40(12) . . . . ?
Fe1 Sn1 O1 C1 -79.27(11) . . . . ?
N1 Sn1 O1 C1 6.86(11) . . . . ?
O2 Sn1 O1 Li1 -77.16(9) . . . . ?
O3 Sn1 O1 Li1 4.20(9) . . . . ?
Fe1 Sn1 O1 Li1 115.52(8) . . . . ?
N1 Sn1 O1 Li1 -158.34(9) . . . . ?
O1 Sn1 O2 C5 -166.11(10) . . . . ?
O3 Sn1 O2 C5 117.70(10) . . . . ?
Fe1 Sn1 O2 C5 2.39(11) . . . . ?
N1 Sn1 O2 C5 -93.06(10) . . . . ?
O1 Sn1 O2 Li1 71.73(8) . . . 2_656 ?
O3 Sn1 O2 Li1 -4.45(8) . . . 2_656 ?
Fe1 Sn1 O2 Li1 -119.76(8) . . . 2_656 ?
N1 Sn1 O2 Li1 144.78(8) . . . 2_656 ?
O2 Sn1 O3 C9 -122.35(11) . . . . ?
O1 Sn1 O3 C9 136.53(11) . . . . ?
Fe1 Sn1 O3 C9 4.77(11) . . . . ?
N1 Sn1 O3 C9 168.56(10) . . . . ?
O2 Sn1 O3 Li1 96.80(9) . . . . ?
O1 Sn1 O3 Li1 -4.33(9) . . . . ?
Fe1 Sn1 O3 Li1 -136.08(8) . . . . ?
N1 Sn1 O3 Li1 27.71(12) . . . . ?
O2 Sn1 O3 Li1 4.44(8) . . . 2_656 ?
O1 Sn1 O3 Li1 -96.68(8) . . . 2_656 ?
Fe1 Sn1 O3 Li1 131.56(7) . . . 2_656 ?
N1 Sn1 O3 Li1 -64.64(11) . . . 2_656 ?
O2 Sn1 N1 C3 36.27(10) . . . . ?
O1 Sn1 N1 C3 137.77(11) . . . . ?
O3 Sn1 N1 C3 105.23(11) . . . . ?
Fe1 Sn1 N1 C3 -89.68(10) . . . . ?
O2 Sn1 N1 C2 -81.11(9) . . . . ?
O1 Sn1 N1 C2 20.38(8) . . . . ?
O3 Sn1 N1 C2 -12.15(13) . . . . ?
Fe1 Sn1 N1 C2 152.94(8) . . . . ?
O2 Sn1 N1 C4 162.09(11) . . . . ?
O1 Sn1 N1 C4 -96.41(11) . . . . ?
O3 Sn1 N1 C4 -128.94(11) . . . . ?
Fe1 Sn1 N1 C4 36.15(10) . . . . ?
Sn1 O1 C1 C2 -33.88(17) . . . . ?
Li1 O1 C1 C2 126.13(16) . . . . ?
C3 N1 C2 C1 -163.81(12) . . . . ?
C4 N1 C2 C1 76.55(15) . . . . ?
Sn1 N1 C2 C1 -42.01(12) . . . . ?
O1 C1 C2 N1 53.48(17) . . . . ?
Sn1 O2 C5 C6 -142.56(10) . . . . ?
Li1 O2 C5 C6 -26.22(16) 2_656 . . . ?
C8 N2 C6 C5 -169.62(13) . . . . ?
C7 N2 C6 C5 70.42(16) . . . . ?
Li1 N2 C6 C5 -51.37(15) 2_656 . . . ?
O2 C5 C6 N2 55.75(17) . . . . ?
Li1 O3 C9 C10 72.68(16) . . . . ?
Sn1 O3 C9 C10 -62.76(15) . . . . ?
Li1 O3 C9 C10 176.79(12) 2_656 . . . ?
C12 N3 C10 C9 162.66(13) . . . . ?
C11 N3 C10 C9 -77.03(15) . . . . ?
O3 C9 C10 N3 -70.86(16) . . . . ?
C9 O3 Li1 O1 -141.37(11) . . . . ?
Sn1 O3 Li1 O1 4.18(9) . . . . ?
Li1 O3 Li1 O1 101.94(11) 2_656 . . . ?
C9 O3 Li1 O3 116.69(12) . . . 2_656 ?
Sn1 O3 Li1 O3 -97.76(8) . . . 2_656 ?
C9 O3 Li1 O2 38.63(16) . . . 2_656 ?
Sn1 O3 Li1 O2 -175.82(9) . . . 2_656 ?
Li1 O3 Li1 O2 -78.07(11) 2_656 . . 2_656 ?
C9 O3 Li1 N2 -59.9(3) . . . 2_656 ?
Sn1 O3 Li1 N2 85.6(3) . . . 2_656 ?
Li1 O3 Li1 N2 -176.6(3) 2_656 . . 2_656 ?
C1 O1 Li1 O3 -167.14(13) . . . . ?
Sn1 O1 Li1 O3 -4.37(9) . . . . ?
C1 O1 Li1 O3 -80.43(17) . . . 2_656 ?
Sn1 O1 Li1 O3 82.35(10) . . . 2_656 ?
C1 O1 Li1 N2 41.89(19) . . . 2_656 ?
Sn1 O1 Li1 N2 -155.34(8) . . . 2_656 ?
